data_1546106
loop_
_publ_author_name
'Shymanska, Nataliia V.'
'Pierce, Joshua G.'

_publ_section_title
;
 Stereoselective Synthesis of Quaternary Pyrrolidine-2,3-diones and
 \b-Amino Acids.
;
_journal_issue 11
_journal_name_full 'Organic letters'
_journal_page_first 2961
_journal_page_last 2964
_journal_paper_doi 10.1021/acs.orglett.7b01185
_journal_volume 19
_journal_year 2017
_chemical_formula_moiety 'C17 H24 N O2, 1.5(H2 O)'
_chemical_formula_sum 'C17 H27 N O3.5'
_chemical_formula_weight 301.39
_chemical_name_common NB-078-023
_space_group_crystal_system tetragonal
_space_group_IT_number 114
_space_group_name_Hall 'P -4 2n'
_space_group_name_H-M_alt 'P -4 21 c'
_symmetry_space_group_name_Hall 'P -4 2n'
_symmetry_space_group_name_H-M 'P -4 21 c'
_atom_sites_solution_hydrogens mixed
_cell_angle_alpha 90
_cell_angle_beta 90
_cell_angle_gamma 90
_cell_formula_units_Z 8
_cell_length_a 21.2016(13)
_cell_length_b 21.2016(13)
_cell_length_c 7.9468(5)
_cell_measurement_reflns_used 212
_cell_measurement_temperature 210.(2)
_cell_measurement_theta_max 19.9820
_cell_measurement_theta_min 1.9242
_cell_volume 3572.1(4)
_computing_cell_refinement 'APEX2 v2014.9-0 (Bruker AXS)'
_computing_data_collection 'Bruker Instrument Service v2013.12.0.0'
_computing_data_reduction 'SAINT V8.34A (Bruker AXS Inc., 2013)'
_computing_structure_refinement 'SHELXL-2013 (Sheldrick, 2013)'
_diffrn_ambient_temperature 210.(2)
_diffrn_detector_area_resol_mean 8.3333
_diffrn_measured_fraction_theta_full 0.999
_diffrn_measured_fraction_theta_max 0.999
_diffrn_measurement_device_type 'Bruker-Nonius X8 Kappa APEX II'
_diffrn_measurement_method 'phi and omega scans'
_diffrn_radiation_monochromator graphite
_diffrn_radiation_type MoK\a
_diffrn_radiation_wavelength 0.71073
_diffrn_reflns_av_R_equivalents 0.0558
_diffrn_reflns_av_unetI/netI 0.0582
_diffrn_reflns_limit_h_max 20
_diffrn_reflns_limit_h_min -21
_diffrn_reflns_limit_k_max 17
_diffrn_reflns_limit_k_min -22
_diffrn_reflns_limit_l_max 8
_diffrn_reflns_limit_l_min -8
_diffrn_reflns_number 10069
_diffrn_reflns_theta_full 21.96
_diffrn_reflns_theta_max 21.96
_diffrn_reflns_theta_min 1.92
_diffrn_source 'fine-focus sealed tube'
_exptl_absorpt_coefficient_mu 0.077
_exptl_absorpt_correction_T_max 0.99
_exptl_absorpt_correction_T_min 0.72
_exptl_absorpt_correction_type multi-scan
_exptl_absorpt_process_details 'SADABS V2014/4 (Bruker AXS Inc.)'
_exptl_crystal_colour colourless
_exptl_crystal_density_diffrn 1.121
_exptl_crystal_density_method 'not measured'
_exptl_crystal_description block
_exptl_crystal_F_000 1312
_exptl_crystal_size_max 0.286
_exptl_crystal_size_mid 0.136
_exptl_crystal_size_min 0.118
_refine_diff_density_max 0.171
_refine_diff_density_min -0.370
_refine_ls_abs_structure_details
;
Flack x determined using 681 quotients [(I+)-(I-)]/[(I+)+(I-)]
(Parsons and Flack (2004), Acta Cryst. A60, s61).
_refine_ls_abs_structure_Flack          -1.8(10)
;
_refine_ls_extinction_method none
_refine_ls_goodness_of_fit_ref 1.085
_refine_ls_hydrogen_treatment mixed
_refine_ls_matrix_type full
_refine_ls_number_parameters 206
_refine_ls_number_reflns 2189
_refine_ls_number_restraints 164
_refine_ls_restrained_S_all 1.070
_refine_ls_R_factor_all 0.0736
_refine_ls_R_factor_gt 0.0582
_refine_ls_shift/su_max 0.000
_refine_ls_shift/su_mean 0.000
_refine_ls_structure_factor_coef Fsqd
_refine_ls_weighting_details
;
w=1/[\s^2^(Fo^2^)+(0.0701P)^2^+1.7731P]
where P=(Fo^2^+2Fc^2^)/3
;
_refine_ls_weighting_scheme calc
_refine_ls_wR_factor_gt 0.1486
_refine_ls_wR_factor_ref 0.1583
_reflns_number_gt 1803
_reflns_number_total 2189
_reflns_threshold_expression 'I > 2\s(I)'
_cod_data_source_file ol7b01185_si_003.cif
_cod_data_source_block I
_cod_depositor_comments 'Adding full bibliography for 1546106.cif.'
_cod_original_cell_volume 3572.1(5)
_cod_original_formula_sum 'C17 H27 N O3.50'
_cod_database_code 1546106

loop_
_space_group_symop_operation_xyz
'x, y, z'
'y, -x, -z'
'-y, x, -z'
'x+1/2, -y+1/2, -z+1/2'
'-x+1/2, y+1/2, -z+1/2'
'-x, -y, z'
'-y+1/2, -x+1/2, z+1/2'
'y+1/2, x+1/2, z+1/2'

loop_
_atom_site_type_symbol
_atom_site_label
_atom_site_fract_x
_atom_site_fract_y
_atom_site_fract_z
_atom_site_U_iso_or_equiv
_atom_site_adp_type
_atom_site_calc_flag
_atom_site_refinement_flags_adp
_atom_site_refinement_flags_occupancy
_atom_site_refinement_flags_posn
_atom_site_occupancy
O O1 0.4253(2) 0.4252(2) 0.6022(7) 0.0715(13) Uani d U . . 1
O O2 0.3284(2) 0.4324(2) 0.7061(6) 0.0721(13) Uani d U . . 1
N N1 0.4426(2) 0.3623(2) 0.3244(6) 0.0507(12) Uani d U . . 1
H H1A 0.423 0.3724 0.2277 0.061 Uiso calc U . R 1
H H1B 0.4801 0.3445 0.3011 0.061 Uiso calc U . R 1
H H1C 0.4487 0.3975 0.3857 0.061 Uiso calc U . R 1
C C1 0.3453(2) 0.3526(2) 0.5005(8) 0.0432(13) Uani d U . . 1
C C2 0.3683(3) 0.4077(3) 0.6124(8) 0.0518(15) Uani d U . . 1
C C3 0.3028(3) 0.3792(3) 0.3614(7) 0.0447(14) Uani d U . . 1
C C4 0.2524(3) 0.3461(3) 0.2949(9) 0.0567(16) Uani d U . . 1
H H4 0.2423 0.3063 0.3392 0.068 Uiso calc U . R 1
C C5 0.2168(3) 0.3703(3) 0.1655(9) 0.0712(18) Uani d U . . 1
H H5 0.1828 0.3468 0.122 0.085 Uiso calc U . R 1
C C6 0.2303(3) 0.4277(3) 0.1003(10) 0.074(2) Uani d U . . 1
H H6 0.2056 0.4439 0.0122 0.089 Uiso calc U . R 1
C C7 0.2795(3) 0.4624(3) 0.1609(8) 0.0644(18) Uani d U . . 1
H H7 0.2892 0.5018 0.1135 0.077 Uiso calc U . R 1
C C8 0.3154(3) 0.4386(3) 0.2943(8) 0.0528(15) Uani d U . . 1
H H8 0.3484 0.463 0.3391 0.063 Uiso calc U . R 1
C C9 0.4033(3) 0.3174(3) 0.4210(7) 0.0430(13) Uani d U . . 1
H H9 0.4293 0.3007 0.5144 0.052 Uiso calc U . R 1
C C10 0.3858(3) 0.2615(3) 0.3066(8) 0.0550(16) Uani d U . . 1
H H10A 0.3543 0.2355 0.364 0.066 Uiso calc U . R 1
H H10B 0.3666 0.2779 0.2034 0.066 Uiso calc U . R 1
C C11 0.4422(3) 0.2199(3) 0.2591(8) 0.0621(17) Uani d U . . 1
H H11A 0.4295 0.1913 0.1682 0.074 Uiso calc U . R 1
H H11B 0.4761 0.2468 0.2159 0.074 Uiso calc U . R 1
C C12 0.4677(4) 0.1810(4) 0.4040(10) 0.081(2) Uani d U . . 1
H H12A 0.4848 0.2097 0.4892 0.097 Uiso calc U . R 1
H H12B 0.4326 0.1579 0.4556 0.097 Uiso calc U . R 1
C C13 0.5161(5) 0.1364(5) 0.3585(12) 0.115(3) Uani d U . . 1
H H13 0.5326 0.1327 0.2491 0.138 Uiso calc U . R 1
C C14 0.5378(5) 0.0961(5) 0.5055(16) 0.138(4) Uani d U . . 1
H H14A 0.5546 0.1231 0.5933 0.207 Uiso calc U . R 1
H H14B 0.5703 0.0672 0.4678 0.207 Uiso calc U . R 1
H H14C 0.5023 0.0724 0.5492 0.207 Uiso calc U . R 1
C C15 0.3089(3) 0.3066(3) 0.6168(7) 0.0530(16) Uani d U . . 1
H H15A 0.2718 0.3283 0.6621 0.064 Uiso calc U . R 1
H H15B 0.294 0.2707 0.5499 0.064 Uiso calc U . R 1
C C16 0.3479(3) 0.2827(4) 0.7593(9) 0.073(2) Uani d U . . 1
H H16 0.3617 0.3126 0.8385 0.088 Uiso calc U . R 1
C C17 0.3644(3) 0.2251(4) 0.7842(10) 0.080(2) Uani d U . . 1
H H17A 0.3517 0.1936 0.7084 0.096 Uiso calc U . R 1
H H17B 0.3891 0.2146 0.8782 0.096 Uiso calc U . R 1
O O1S 0.5 0.5 0.7960(9) 0.088(2) Uani d T P DS 1
H H1S 0.469(3) 0.486(5) 0.724(10) 0.133 Uiso d U . D 1
O O2S 0.4259(3) 0.4103(3) 1.0013(7) 0.0928(19) Uani d . . D 1
H H2SA 0.458(4) 0.435(5) 0.982(16) 0.139 Uiso d U . D 1
H H2SB 0.398(4) 0.434(5) 0.954(13) 0.139 Uiso d U . D 1

loop_
_atom_site_aniso_label
_atom_site_aniso_U_11
_atom_site_aniso_U_22
_atom_site_aniso_U_33
_atom_site_aniso_U_12
_atom_site_aniso_U_13
_atom_site_aniso_U_23
O1 0.058(3) 0.055(3) 0.102(3) -0.003(2) -0.024(3) -0.017(3)
O2 0.090(3) 0.059(3) 0.068(3) -0.017(2) 0.020(3) -0.009(2)
N1 0.042(3) 0.045(3) 0.065(3) -0.008(2) -0.006(2) 0.009(2)
C1 0.038(3) 0.035(3) 0.056(3) -0.005(2) -0.001(3) 0.003(3)
C2 0.066(4) 0.038(3) 0.051(3) -0.003(3) -0.004(3) 0.007(3)
C3 0.043(3) 0.035(3) 0.056(3) 0.003(2) -0.004(2) 0.000(2)
C4 0.049(4) 0.044(3) 0.077(4) -0.005(3) -0.012(3) 0.005(3)
C5 0.059(4) 0.064(4) 0.090(4) 0.001(3) -0.021(4) 0.003(4)
C6 0.067(4) 0.063(4) 0.093(5) 0.006(3) -0.029(4) 0.012(4)
C7 0.066(4) 0.049(4) 0.078(4) 0.003(3) -0.013(3) 0.014(3)
C8 0.048(3) 0.042(3) 0.068(4) -0.003(3) -0.004(3) 0.007(3)
C9 0.040(3) 0.037(3) 0.052(3) -0.006(2) -0.004(2) 0.004(3)
C10 0.049(3) 0.047(3) 0.069(4) -0.005(3) -0.003(3) -0.003(3)
C11 0.065(4) 0.049(4) 0.072(4) 0.002(3) 0.000(3) -0.002(3)
C12 0.088(5) 0.069(5) 0.085(5) 0.020(4) -0.003(4) 0.004(4)
C13 0.126(7) 0.107(7) 0.110(6) 0.061(6) 0.000(5) 0.008(5)
C14 0.146(9) 0.097(7) 0.169(9) 0.038(6) -0.037(8) 0.029(7)
C15 0.051(4) 0.048(4) 0.060(3) -0.010(3) 0.003(3) 0.005(3)
C16 0.079(5) 0.065(4) 0.075(4) -0.029(4) -0.013(4) 0.023(4)
C17 0.071(5) 0.078(5) 0.091(5) -0.022(4) -0.006(4) 0.035(4)
O1S 0.079(6) 0.111(6) 0.076(5) -0.016(5) 0 0
O2S 0.128(6) 0.084(4) 0.066(3) 0.018(3) -0.017(4) 0.003(3)

loop_
_atom_type_symbol
_atom_type_description
_atom_type_scat_dispersion_real
_atom_type_scat_dispersion_imag
_atom_type_scat_source
C C 0.0033 0.0016 'International Tables Vol C Tables 4.2.6.8 and 6.1.1.4'
H H 0.0000 0.0000 'International Tables Vol C Tables 4.2.6.8 and 6.1.1.4'
N N 0.0061 0.0033 'International Tables Vol C Tables 4.2.6.8 and 6.1.1.4'
O O 0.0106 0.0060 'International Tables Vol C Tables 4.2.6.8 and 6.1.1.4'

loop_
_geom_angle_atom_site_label_1
_geom_angle_atom_site_label_2
_geom_angle_atom_site_label_3
_geom_angle
C9 N1 H1A 109.5
C9 N1 H1B 109.5
H1A N1 H1B 109.5
C9 N1 H1C 109.5
H1A N1 H1C 109.5
H1B N1 H1C 109.5
C3 C1 C2 108.7(4)
C3 C1 C15 111.6(5)
C2 C1 C15 106.8(5)
C3 C1 C9 110.2(5)
C2 C1 C9 110.2(5)
C15 C1 C9 109.3(4)
O2 C2 O1 124.3(6)
O2 C2 C1 116.7(6)
O1 C2 C1 119.0(6)
C4 C3 C8 117.4(5)
C4 C3 C1 122.9(5)
C8 C3 C1 119.7(5)
C5 C4 C3 121.4(6)
C5 C4 H4 119.3
C3 C4 H4 119.3
C6 C5 C4 120.2(7)
C6 C5 H5 119.9
C4 C5 H5 119.9
C5 C6 C7 120.8(7)
C5 C6 H6 119.6
C7 C6 H6 119.6
C6 C7 C8 119.3(6)
C6 C7 H7 120.3
C8 C7 H7 120.3
C3 C8 C7 120.7(6)
C3 C8 H8 119.6
C7 C8 H8 119.6
N1 C9 C10 108.9(5)
N1 C9 C1 110.0(4)
C10 C9 C1 114.6(4)
N1 C9 H9 107.7
C10 C9 H9 107.7
C1 C9 H9 107.7
C11 C10 C9 113.7(5)
C11 C10 H10A 108.8
C9 C10 H10A 108.8
C11 C10 H10B 108.8
C9 C10 H10B 108.8
H10A C10 H10B 107.7
C12 C11 C10 113.8(5)
C12 C11 H11A 108.8
C10 C11 H11A 108.8
C12 C11 H11B 108.8
C10 C11 H11B 108.8
H11A C11 H11B 107.7
C13 C12 C11 114.8(7)
C13 C12 H12A 108.6
C11 C12 H12A 108.6
C13 C12 H12B 108.6
C11 C12 H12B 108.6
H12A C12 H12B 107.5
C12 C13 C14 113.0(8)
C12 C13 H13 123.5
C14 C13 H13 123.5
C13 C14 H14A 109.5
C13 C14 H14B 109.5
H14A C14 H14B 109.5
C13 C14 H14C 109.5
H14A C14 H14C 109.5
H14B C14 H14C 109.5
C16 C15 C1 113.0(5)
C16 C15 H15A 109.0
C1 C15 H15A 109.0
C16 C15 H15B 109.0
C1 C15 H15B 109.0
H15A C15 H15B 107.8
C17 C16 C15 126.2(7)
C17 C16 H16 116.9
C15 C16 H16 116.9
C16 C17 H17A 120.0
C16 C17 H17B 120.0
H17A C17 H17B 120.0
H2SA O2S H2SB 96.(10)

loop_
_geom_bond_atom_site_label_1
_geom_bond_atom_site_label_2
_geom_bond_distance
O1 C2 1.267(7)
O2 C2 1.243(8)
N1 C9 1.482(7)
N1 H1A 0.9
N1 H1B 0.9
N1 H1C 0.9
C1 C3 1.534(8)
C1 C2 1.546(8)
C1 C15 1.549(8)
C1 C9 1.570(8)
C3 C4 1.384(8)
C3 C8 1.393(8)
C4 C5 1.375(9)
C4 H4 0.94
C5 C6 1.355(10)
C5 H5 0.94
C6 C7 1.363(10)
C6 H6 0.94
C7 C8 1.399(8)
C7 H7 0.94
C8 H8 0.94
C9 C10 1.537(8)
C9 H9 0.99
C10 C11 1.534(9)
C10 H10A 0.98
C10 H10B 0.98
C11 C12 1.516(9)
C11 H11A 0.98
C11 H11B 0.98
C12 C13 1.441(11)
C12 H12A 0.98
C12 H12B 0.98
C13 C14 1.518(13)
C13 H13 0.94
C14 H14A 0.97
C14 H14B 0.97
C14 H14C 0.97
C15 C16 1.491(9)
C15 H15A 0.98
C15 H15B 0.98
C16 C17 1.285(9)
C16 H16 0.94
C17 H17A 0.94
C17 H17B 0.94
O1S H1S 0.92(3)
O2S H2SA 0.87(7)
O2S H2SB 0.87(6)

loop_
_geom_hbond_atom_site_label_D
_geom_hbond_atom_site_label_H
_geom_hbond_atom_site_label_A
_geom_hbond_site_symmetry_A
_geom_hbond_distance_DH
_geom_hbond_distance_HA
_geom_hbond_distance_DA
_geom_hbond_angle_DHA
N1 H1A O2S 1_554 0.9 1.97 2.785(7) 149.5
N1 H1B O2 3_656 0.9 1.89 2.756(6) 162.0
N1 H1C O1 . 0.9 1.88 2.604(7) 135.6
O1S H1S O1 . 0.92(3) 1.86(5) 2.720(6) 154.(10)
O2S H2SA O1S . 0.87(7) 2.21(10) 2.957(7) 144.(11)
O2S H2SA O1S 2_567 0.87(7) 2.41(11) 2.946(8) 120.(10)
O2S H2SB O2 . 0.87(6) 2.46(9) 3.161(8) 139.(9)

loop_
_geom_torsion_atom_site_label_1
_geom_torsion_atom_site_label_2
_geom_torsion_atom_site_label_3
_geom_torsion_atom_site_label_4
_geom_torsion
C3 C1 C2 O2 71.6(6)
C15 C1 C2 O2 -49.0(6)
C9 C1 C2 O2 -167.6(5)
C3 C1 C2 O1 -107.7(6)
C15 C1 C2 O1 131.7(5)
C9 C1 C2 O1 13.1(7)
C2 C1 C3 C4 -147.6(6)
C15 C1 C3 C4 -30.0(8)
C9 C1 C3 C4 91.6(6)
C2 C1 C3 C8 34.0(7)
C15 C1 C3 C8 151.5(5)
C9 C1 C3 C8 -86.8(6)
C8 C3 C4 C5 1.2(9)
C1 C3 C4 C5 -177.3(6)
C3 C4 C5 C6 -0.3(10)
C4 C5 C6 C7 0.3(12)
C5 C6 C7 C8 -1.3(11)
C4 C3 C8 C7 -2.2(8)
C1 C3 C8 C7 176.4(6)
C6 C7 C8 C3 2.3(10)
C3 C1 C9 N1 63.2(5)
C2 C1 C9 N1 -56.7(6)
C15 C1 C9 N1 -173.8(5)
C3 C1 C9 C10 -60.0(6)
C2 C1 C9 C10 -179.9(5)
C15 C1 C9 C10 63.0(6)
N1 C9 C10 C11 67.8(6)
C1 C9 C10 C11 -168.4(5)
C9 C10 C11 C12 70.6(7)
C10 C11 C12 C13 173.5(7)
C11 C12 C13 C14 -176.9(8)
C3 C1 C15 C16 -176.7(5)
C2 C1 C15 C16 -58.0(7)
C9 C1 C15 C16 61.1(7)
C1 C15 C16 C17 -115.7(8)
